data_7711267
loop_
_publ_author_name
'Zhou, Feiya'
'Gao, Fangxin'
'Chang, Qinghua'
'Yang, Xianfeng'
'Liang, Lili'

_publ_section_title
;
 Three metal complexes with a pyridyl Schiff base: cytotoxicity, migration
 and mechanism of apoptosis
;
_journal_name_full 'Dalton Transactions'
_journal_paper_doi 10.1039/D2DT02413F
_journal_year 2022
_chemical_formula_moiety 'C12 H9 Cu N5 O4'
_chemical_formula_sum 'C12 H9 Cu N5 O4'
_chemical_formula_weight 350.78
_space_group_crystal_system triclinic
_space_group_IT_number 2
_space_group_name_Hall '-P 1'
_space_group_name_H-M_alt 'P -1'
_atom_sites_solution_hydrogens geom
_audit_creation_method SHELXL-2014/7
_audit_update_record
;
2021-10-18 deposited with the CCDC.	2022-09-16 downloaded from the CCDC.
;
_cell_angle_alpha 88.831(2)
_cell_angle_beta 83.151(2)
_cell_angle_gamma 82.229(2)
_cell_formula_units_Z 4
_cell_length_a 6.8825(3)
_cell_length_b 12.7580(7)
_cell_length_c 14.6681(6)
_cell_measurement_reflns_used 2715
_cell_measurement_temperature 173(2)
_cell_measurement_theta_max 25.34
_cell_measurement_theta_min 3.22
_cell_volume 1267.01(10)
_computing_structure_refinement 'SHELXL-2014/7 (Sheldrick, 2014)'
_diffrn_ambient_temperature 173(2)
_diffrn_measured_fraction_theta_full 0.994
_diffrn_measured_fraction_theta_max 0.994
_diffrn_measurement_device_type 'PHOTON 2 CMOS detector'
_diffrn_measurement_method 'omega scan'
_diffrn_radiation_type MoK\a
_diffrn_radiation_wavelength 0.71073
_diffrn_reflns_av_R_equivalents 0.0462
_diffrn_reflns_av_unetI/netI 0.0647
_diffrn_reflns_Laue_measured_fraction_full 0.994
_diffrn_reflns_Laue_measured_fraction_max 0.994
_diffrn_reflns_limit_h_max 8
_diffrn_reflns_limit_h_min -8
_diffrn_reflns_limit_k_max 15
_diffrn_reflns_limit_k_min -15
_diffrn_reflns_limit_l_max 16
_diffrn_reflns_limit_l_min -17
_diffrn_reflns_number 10262
_diffrn_reflns_point_group_measured_fraction_full 0.994
_diffrn_reflns_point_group_measured_fraction_max 0.994
_diffrn_reflns_theta_full 25.242
_diffrn_reflns_theta_max 25.374
_diffrn_reflns_theta_min 3.165
_diffrn_source 'fine-focus sealed tube'
_exptl_absorpt_coefficient_mu 1.753
_exptl_absorpt_correction_T_max 0.7452
_exptl_absorpt_correction_T_min 0.6481
_exptl_absorpt_correction_type multi-scan
_exptl_absorpt_process_details 'SADABS (Bruker, 2014)'
_exptl_crystal_density_diffrn 1.839
_exptl_crystal_description sheet
_exptl_crystal_F_000 708
_exptl_crystal_size_max 0.150
_exptl_crystal_size_mid 0.120
_exptl_crystal_size_min 0.040
_refine_diff_density_max 0.606
_refine_diff_density_min -0.484
_refine_diff_density_rms 0.095
_refine_ls_extinction_method none
_refine_ls_goodness_of_fit_ref 1.049
_refine_ls_hydrogen_treatment constr
_refine_ls_matrix_type full
_refine_ls_number_parameters 397
_refine_ls_number_reflns 4639
_refine_ls_number_restraints 0
_refine_ls_restrained_S_all 1.049
_refine_ls_R_factor_all 0.0689
_refine_ls_R_factor_gt 0.0393
_refine_ls_shift/su_max 0.001
_refine_ls_shift/su_mean 0.000
_refine_ls_structure_factor_coef Fsqd
_refine_ls_weighting_details 'w=1/[\s^2^(Fo^2^)+(0.0355P)^2^+1.0440P] where P=(Fo^2^+2Fc^2^)/3'
_refine_ls_weighting_scheme calc
_refine_ls_wR_factor_gt 0.0828
_refine_ls_wR_factor_ref 0.0990
_reflns_Friedel_coverage 0.000
_reflns_number_gt 3392
_reflns_number_total 4639
_reflns_threshold_expression 'I > 2\s(I)'
_cod_data_source_file d2dt02413f2.cif
_cod_data_source_block 1
_cod_database_code 7711267
_shelx_shelxl_version_number 2014/7
_shelx_space_group_comment
;
The symmetry employed for this shelxl refinement is uniquely defined
by the following loop, which should always be used as a source of
symmetry information in preference to the above space-group names.
They are only intended as comments.
;
_shelx_estimated_absorpt_t_min 0.779
_shelx_estimated_absorpt_t_max 0.933

loop_
_space_group_symop_operation_xyz
'x, y, z'
'-x, -y, -z'

loop_
_atom_site_label
_atom_site_type_symbol
_atom_site_fract_x
_atom_site_fract_y
_atom_site_fract_z
_atom_site_U_iso_or_equiv
_atom_site_adp_type
_atom_site_occupancy
_atom_site_site_symmetry_order
_atom_site_calc_flag
_atom_site_refinement_flags_posn
_atom_site_refinement_flags_adp
_atom_site_refinement_flags_occupancy
_atom_site_disorder_assembly
_atom_site_disorder_group
C1 C 0.2841(6) 0.0896(3) 0.5838(3) 0.0201(9) Uani 1 1 d . . . . .
C2 C 0.2880(6) -0.1555(3) 0.6780(3) 0.0204(9) Uani 1 1 d . . . . .
H2 H 0.2671 -0.2047 0.6336 0.024 Uiso 1 1 calc R U . . .
C3 C 0.3310(6) 0.3244(3) 0.4292(3) 0.0214(9) Uani 1 1 d . . . . .
H3 H 0.3822 0.3898 0.4307 0.026 Uiso 1 1 calc R U . . .
C4 C 0.3442(6) 0.2573(3) 0.5033(3) 0.0206(9) Uani 1 1 d . . . . .
H4 H 0.3975 0.2776 0.5561 0.025 Uiso 1 1 calc R U . . .
C5 C 0.2782(6) 0.1590(3) 0.5001(3) 0.0183(8) Uani 1 1 d . . . . .
C6 C 0.2040(6) 0.1318(3) 0.4211(3) 0.0203(9) Uani 1 1 d . . . . .
H6 H 0.1630 0.0643 0.4159 0.024 Uiso 1 1 calc R U . . .
C7 C 0.1910(6) 0.2047(3) 0.3502(3) 0.0185(8) Uani 1 1 d . . . . .
H7 H 0.1394 0.1858 0.2965 0.022 Uiso 1 1 calc R U . . .
C8 C 0.3142(6) -0.1859(3) 0.7728(3) 0.0188(9) Uani 1 1 d . . . . .
C9 C 0.3139(6) -0.2887(3) 0.8058(3) 0.0237(9) Uani 1 1 d . . . . .
H9 H 0.2939 -0.3436 0.7665 0.028 Uiso 1 1 calc R U . . .
C10 C 0.3428(6) -0.3105(3) 0.8966(3) 0.0244(10) Uani 1 1 d . . . . .
H10 H 0.3388 -0.3798 0.9211 0.029 Uiso 1 1 calc R U . . .
C11 C 0.3775(6) -0.2295(3) 0.9502(3) 0.0240(9) Uani 1 1 d . . . . .
H11 H 0.4009 -0.2427 1.0122 0.029 Uiso 1 1 calc R U . . .
C12 C 0.3781(6) -0.1286(3) 0.9136(3) 0.0214(9) Uani 1 1 d . . . . .
H12 H 0.4041 -0.0736 0.9513 0.026 Uiso 1 1 calc R U . . .
C13 C 0.1698(6) 0.3546(3) 0.0860(3) 0.0193(9) Uani 1 1 d . . . . .
C14 C 0.2266(7) 0.5947(3) 0.1628(3) 0.0294(10) Uani 1 1 d . . . . .
H14 H 0.2513 0.6399 0.1117 0.035 Uiso 1 1 calc R U . . .
C15 C 0.1532(6) 0.1160(3) -0.0565(3) 0.0220(9) Uani 1 1 d . . . . .
H15 H 0.1158 0.0472 -0.0471 0.026 Uiso 1 1 calc R U . . .
C16 C 0.1284(6) 0.1831(3) 0.0170(3) 0.0207(9) Uani 1 1 d . . . . .
H16 H 0.0798 0.1598 0.0762 0.025 Uiso 1 1 calc R U . . .
C17 C 0.1747(6) 0.2856(3) 0.0044(3) 0.0179(8) Uani 1 1 d . . . . .
C18 C 0.2351(6) 0.3170(3) -0.0847(3) 0.0223(9) Uani 1 1 d . . . . .
H18 H 0.2572 0.3881 -0.0972 0.027 Uiso 1 1 calc R U . . .
C19 C 0.2627(6) 0.2440(3) -0.1548(3) 0.0225(9) Uani 1 1 d . . . . .
H19 H 0.3080 0.2660 -0.2149 0.027 Uiso 1 1 calc R U . . .
C20 C 0.2166(6) 0.6312(3) 0.2575(3) 0.0248(9) Uani 1 1 d . . . . .
C21 C 0.2295(7) 0.7345(4) 0.2799(3) 0.0324(11) Uani 1 1 d . . . . .
H21 H 0.2519 0.7855 0.2331 0.039 Uiso 1 1 calc R U . . .
C22 C 0.2093(7) 0.7627(3) 0.3717(3) 0.0300(10) Uani 1 1 d . . . . .
H22 H 0.2181 0.8331 0.3888 0.036 Uiso 1 1 calc R U . . .
C23 C 0.1763(6) 0.6870(3) 0.4372(3) 0.0263(10) Uani 1 1 d . . . . .
H23 H 0.1597 0.7045 0.5005 0.032 Uiso 1 1 calc R U . . .
C24 C 0.1673(6) 0.5852(3) 0.4100(3) 0.0246(9) Uani 1 1 d . . . . .
H24 H 0.1448 0.5334 0.4562 0.029 Uiso 1 1 calc R U . . .
Cu1 Cu 0.31467(8) 0.03571(4) 0.75993(3) 0.02031(14) Uani 1 1 d . . . . .
Cu2 Cu 0.16397(7) 0.41344(4) 0.26269(3) 0.01907(14) Uani 1 1 d . . . . .
N1 N 0.2767(5) -0.0126(3) 0.5738(2) 0.0201(7) Uani 1 1 d . . . . .
N2 N 0.2952(5) -0.0576(3) 0.6594(2) 0.0167(7) Uani 1 1 d . . . . .
N3 N 0.2485(5) 0.3016(3) 0.3541(2) 0.0191(7) Uani 1 1 d . . . . .
N4 N 0.3433(4) -0.1059(3) 0.8273(2) 0.0170(7) Uani 1 1 d . . . . .
N5 N 0.2013(5) 0.4535(3) 0.0695(2) 0.0236(8) Uani 1 1 d . . . . .
N6 N 0.2006(5) 0.4995(3) 0.1531(2) 0.0205(7) Uani 1 1 d . . . . .
N7 N 0.2284(5) 0.1432(3) -0.1416(2) 0.0194(7) Uani 1 1 d . . . . .
N8 N 0.1886(5) 0.5553(3) 0.3221(2) 0.0214(8) Uani 1 1 d . . . . .
N9 N 0.7526(5) 0.0206(3) 0.8105(2) 0.0223(8) Uani 1 1 d . . . . .
N10 N -0.2561(5) 0.4967(3) 0.3371(2) 0.0248(8) Uani 1 1 d . . . . .
O1 O 0.2979(4) 0.1374(2) 0.65850(18) 0.0249(7) Uani 1 1 d . . . . .
O2 O 0.1439(4) 0.3119(2) 0.16565(17) 0.0219(6) Uani 1 1 d . . . . .
O3 O 0.6508(4) 0.0299(2) 0.74371(19) 0.0270(7) Uani 1 1 d . . . . .
O4 O 0.6789(5) 0.0566(3) 0.8870(2) 0.0394(8) Uani 1 1 d . . . . .
O5 O 0.9268(4) -0.0226(3) 0.7984(2) 0.0353(8) Uani 1 1 d . . . . .
O6 O -0.1271(4) 0.4163(2) 0.34909(19) 0.0250(7) Uani 1 1 d . . . . .
O7 O -0.2525(6) 0.5391(3) 0.2604(2) 0.0477(10) Uani 1 1 d . . . . .
O8 O -0.3818(5) 0.5266(3) 0.4016(2) 0.0413(8) Uani 1 1 d . . . . .

loop_
_atom_site_aniso_label
_atom_site_aniso_U_11
_atom_site_aniso_U_22
_atom_site_aniso_U_33
_atom_site_aniso_U_23
_atom_site_aniso_U_13
_atom_site_aniso_U_12
C1 0.019(2) 0.023(2) 0.018(2) -0.0029(17) -0.0007(16) -0.0012(17)
C2 0.020(2) 0.024(2) 0.016(2) -0.0045(17) -0.0033(16) 0.0007(17)
C3 0.026(2) 0.017(2) 0.021(2) -0.0013(17) -0.0012(17) -0.0050(17)
C4 0.025(2) 0.020(2) 0.017(2) -0.0022(17) -0.0046(17) -0.0036(17)
C5 0.021(2) 0.017(2) 0.0154(19) 0.0007(16) -0.0015(16) 0.0019(16)
C6 0.024(2) 0.018(2) 0.019(2) -0.0016(17) -0.0024(17) -0.0001(17)
C7 0.022(2) 0.019(2) 0.0149(19) -0.0036(16) -0.0038(16) -0.0027(16)
C8 0.015(2) 0.022(2) 0.018(2) -0.0002(17) -0.0019(16) 0.0007(16)
C9 0.029(2) 0.018(2) 0.024(2) -0.0018(17) -0.0039(18) -0.0021(18)
C10 0.024(2) 0.019(2) 0.030(2) 0.0091(19) -0.0028(18) -0.0031(17)
C11 0.025(2) 0.026(2) 0.021(2) 0.0063(18) -0.0051(18) -0.0029(18)
C12 0.024(2) 0.023(2) 0.017(2) -0.0025(17) -0.0020(17) -0.0019(17)
C13 0.021(2) 0.017(2) 0.019(2) -0.0010(16) -0.0034(17) 0.0000(16)
C14 0.046(3) 0.022(2) 0.022(2) 0.0007(18) -0.003(2) -0.009(2)
C15 0.025(2) 0.020(2) 0.022(2) 0.0010(17) 0.0000(18) -0.0050(17)
C16 0.018(2) 0.026(2) 0.016(2) 0.0005(17) 0.0023(16) -0.0019(17)
C17 0.018(2) 0.021(2) 0.0138(19) 0.0013(16) -0.0028(16) 0.0019(16)
C18 0.034(2) 0.014(2) 0.018(2) -0.0026(16) -0.0023(18) -0.0021(17)
C19 0.032(2) 0.022(2) 0.015(2) 0.0033(17) -0.0066(17) -0.0020(18)
C20 0.032(2) 0.023(2) 0.019(2) -0.0005(18) 0.0006(18) -0.0070(18)
C21 0.053(3) 0.023(2) 0.023(2) 0.0003(19) -0.004(2) -0.012(2)
C22 0.036(3) 0.018(2) 0.036(3) -0.0095(19) -0.004(2) -0.0048(19)
C23 0.027(2) 0.030(2) 0.023(2) -0.0068(19) -0.0033(18) -0.0046(19)
C24 0.029(2) 0.026(2) 0.019(2) 0.0005(18) -0.0040(18) -0.0037(19)
Cu1 0.0315(3) 0.0165(3) 0.0132(2) -0.0007(2) -0.0041(2) -0.0028(2)
Cu2 0.0274(3) 0.0173(3) 0.0129(2) -0.0003(2) -0.0024(2) -0.0042(2)
N1 0.0268(19) 0.0198(18) 0.0143(16) 0.0004(14) -0.0045(14) -0.0036(15)
N2 0.0169(17) 0.0206(18) 0.0119(16) 0.0010(13) -0.0008(13) -0.0008(13)
N3 0.0226(18) 0.0197(18) 0.0134(16) -0.0033(14) 0.0005(14) 0.0005(14)
N4 0.0157(17) 0.0195(18) 0.0151(16) 0.0001(14) -0.0014(13) -0.0004(13)
N5 0.037(2) 0.0205(19) 0.0143(17) -0.0018(14) -0.0053(15) -0.0039(15)
N6 0.0284(19) 0.0191(18) 0.0143(17) -0.0017(14) -0.0034(14) -0.0033(14)
N7 0.0248(19) 0.0188(18) 0.0150(16) -0.0015(14) -0.0041(14) -0.0024(14)
N8 0.0242(19) 0.0176(18) 0.0220(18) 0.0015(14) -0.0020(15) -0.0023(14)
N9 0.028(2) 0.0169(18) 0.0234(19) 0.0028(15) -0.0042(16) -0.0059(15)
N10 0.027(2) 0.0178(18) 0.029(2) -0.0062(16) -0.0018(16) -0.0052(15)
O1 0.0434(19) 0.0175(15) 0.0146(14) -0.0015(12) -0.0081(13) -0.0029(13)
O2 0.0354(17) 0.0188(15) 0.0121(13) 0.0010(11) -0.0015(12) -0.0071(13)
O3 0.0294(17) 0.0335(18) 0.0200(15) -0.0011(13) -0.0068(13) -0.0075(13)
O4 0.047(2) 0.050(2) 0.0181(16) -0.0110(15) -0.0015(15) 0.0041(17)
O5 0.0223(17) 0.039(2) 0.043(2) 0.0001(16) -0.0039(14) 0.0017(15)
O6 0.0272(16) 0.0205(16) 0.0255(16) 0.0011(12) -0.0012(13) 0.0011(12)
O7 0.066(3) 0.036(2) 0.037(2) 0.0169(17) -0.0046(18) 0.0035(18)
O8 0.036(2) 0.042(2) 0.042(2) -0.0151(16) 0.0108(16) 0.0001(16)

loop_
_atom_type_symbol
_atom_type_description
_atom_type_scat_dispersion_real
_atom_type_scat_dispersion_imag
_atom_type_scat_source
C C 0.0033 0.0016 'International Tables Vol C Tables 4.2.6.8 and 6.1.1.4'
H H 0.0000 0.0000 'International Tables Vol C Tables 4.2.6.8 and 6.1.1.4'
N N 0.0061 0.0033 'International Tables Vol C Tables 4.2.6.8 and 6.1.1.4'
O O 0.0106 0.0060 'International Tables Vol C Tables 4.2.6.8 and 6.1.1.4'
Cu Cu 0.3201 1.2651 'International Tables Vol C Tables 4.2.6.8 and 6.1.1.4'

loop_
_geom_angle_atom_site_label_1
_geom_angle_atom_site_label_2
_geom_angle_atom_site_label_3
_geom_angle
_geom_angle_site_symmetry_1
_geom_angle_site_symmetry_3
_geom_angle_publ_flag
O1 C1 N1 126.9(3) . . ?
O1 C1 C5 115.0(4) . . ?
N1 C1 C5 118.0(4) . . ?
N2 C2 C8 114.8(4) . . ?
N2 C2 H2 122.6 . . ?
C8 C2 H2 122.6 . . ?
N3 C3 C4 122.9(4) . . ?
N3 C3 H3 118.5 . . ?
C4 C3 H3 118.5 . . ?
C3 C4 C5 119.1(4) . . ?
C3 C4 H4 120.4 . . ?
C5 C4 H4 120.4 . . ?
C6 C5 C4 118.5(3) . . ?
C6 C5 C1 123.4(4) . . ?
C4 C5 C1 118.1(4) . . ?
C7 C6 C5 119.0(4) . . ?
C7 C6 H6 120.5 . . ?
C5 C6 H6 120.5 . . ?
N3 C7 C6 122.8(4) . . ?
N3 C7 H7 118.6 . . ?
C6 C7 H7 118.6 . . ?
N4 C8 C9 121.6(4) . . ?
N4 C8 C2 115.0(3) . . ?
C9 C8 C2 123.4(4) . . ?
C10 C9 C8 119.4(4) . . ?
C10 C9 H9 120.3 . . ?
C8 C9 H9 120.3 . . ?
C11 C10 C9 118.5(4) . . ?
C11 C10 H10 120.8 . . ?
C9 C10 H10 120.8 . . ?
C10 C11 C12 119.8(4) . . ?
C10 C11 H11 120.1 . . ?
C12 C11 H11 120.1 . . ?
N4 C12 C11 122.3(4) . . ?
N4 C12 H12 118.9 . . ?
C11 C12 H12 118.9 . . ?
O2 C13 N5 125.6(4) . . ?
O2 C13 C17 117.4(3) . . ?
N5 C13 C17 116.9(3) . . ?
N6 C14 C20 116.1(4) . . ?
N6 C14 H14 122.0 . . ?
C20 C14 H14 122.0 . . ?
N7 C15 C16 122.9(4) . . ?
N7 C15 H15 118.5 . . ?
C16 C15 H15 118.5 . . ?
C15 C16 C17 119.7(4) . . ?
C15 C16 H16 120.1 . . ?
C17 C16 H16 120.1 . . ?
C16 C17 C18 117.5(4) . . ?
C16 C17 C13 119.6(3) . . ?
C18 C17 C13 122.8(4) . . ?
C19 C18 C17 119.4(4) . . ?
C19 C18 H18 120.3 . . ?
C17 C18 H18 120.3 . . ?
N7 C19 C18 122.9(4) . . ?
N7 C19 H19 118.6 . . ?
C18 C19 H19 118.6 . . ?
N8 C20 C21 122.4(4) . . ?
N8 C20 C14 114.3(4) . . ?
C21 C20 C14 123.3(4) . . ?
C20 C21 C22 119.1(4) . . ?
C20 C21 H21 120.5 . . ?
C22 C21 H21 120.5 . . ?
C23 C22 C21 118.7(4) . . ?
C23 C22 H22 120.6 . . ?
C21 C22 H22 120.6 . . ?
C22 C23 C24 119.2(4) . . ?
C22 C23 H23 120.4 . . ?
C24 C23 H23 120.4 . . ?
N8 C24 C23 123.5(4) . . ?
N8 C24 H24 118.3 . . ?
C23 C24 H24 118.3 . . ?
N2 Cu1 O1 79.37(12) . . ?
N2 Cu1 N7 158.68(13) . 1_556 ?
O1 Cu1 N7 95.06(12) . 1_556 ?
N2 Cu1 N4 80.56(13) . . ?
O1 Cu1 N4 159.63(13) . . ?
N7 Cu1 N4 104.95(13) 1_556 . ?
N2 Cu1 O3 98.25(12) . . ?
O1 Cu1 O3 90.17(11) . . ?
N7 Cu1 O3 102.37(12) 1_556 . ?
N4 Cu1 O3 89.25(11) . . ?
N6 Cu2 O2 78.57(12) . . ?
N6 Cu2 N3 154.78(14) . . ?
O2 Cu2 N3 94.75(12) . . ?
N6 Cu2 N8 80.33(13) . . ?
O2 Cu2 N8 158.79(11) . . ?
N3 Cu2 N8 105.30(13) . . ?
N6 Cu2 O6 122.81(12) . . ?
O2 Cu2 O6 102.29(11) . . ?
N3 Cu2 O6 82.30(11) . . ?
N8 Cu2 O6 87.43(12) . . ?
C1 N1 N2 105.8(3) . . ?
C2 N2 N1 124.3(3) . . ?
C2 N2 Cu1 117.8(3) . . ?
N1 N2 Cu1 117.8(2) . . ?
C3 N3 C7 117.4(3) . . ?
C3 N3 Cu2 122.1(3) . . ?
C7 N3 Cu2 119.4(3) . . ?
C12 N4 C8 118.5(3) . . ?
C12 N4 Cu1 130.2(3) . . ?
C8 N4 Cu1 111.3(2) . . ?
C13 N5 N6 106.7(3) . . ?
C14 N6 N5 123.6(3) . . ?
C14 N6 Cu2 118.0(3) . . ?
N5 N6 Cu2 118.3(2) . . ?
C19 N7 C15 117.2(4) . . ?
C19 N7 Cu1 120.8(3) . 1_554 ?
C15 N7 Cu1 121.6(3) . 1_554 ?
C24 N8 C20 117.1(4) . . ?
C24 N8 Cu2 131.5(3) . . ?
C20 N8 Cu2 111.2(3) . . ?
O4 N9 O5 120.8(4) . . ?
O4 N9 O3 119.7(4) . . ?
O5 N9 O3 119.5(4) . . ?
O8 N10 O7 122.5(4) . . ?
O8 N10 O6 118.8(3) . . ?
O7 N10 O6 118.6(4) . . ?
C1 O1 Cu1 110.1(2) . . ?
C13 O2 Cu2 110.7(2) . . ?
N9 O3 Cu1 123.6(2) . . ?
N10 O6 Cu2 115.7(2) . . ?

loop_
_geom_bond_atom_site_label_1
_geom_bond_atom_site_label_2
_geom_bond_distance
_geom_bond_site_symmetry_2
_geom_bond_publ_flag
C1 O1 1.284(5) . ?
C1 N1 1.323(5) . ?
C1 C5 1.500(5) . ?
C2 N2 1.280(5) . ?
C2 C8 1.462(5) . ?
C2 H2 0.9500 . ?
C3 N3 1.352(5) . ?
C3 C4 1.374(5) . ?
C3 H3 0.9500 . ?
C4 C5 1.394(6) . ?
C4 H4 0.9500 . ?
C5 C6 1.389(5) . ?
C6 C7 1.384(5) . ?
C6 H6 0.9500 . ?
C7 N3 1.352(5) . ?
C7 H7 0.9500 . ?
C8 N4 1.358(5) . ?
C8 C9 1.389(5) . ?
C9 C10 1.387(6) . ?
C9 H9 0.9500 . ?
C10 C11 1.374(6) . ?
C10 H10 0.9500 . ?
C11 C12 1.386(5) . ?
C11 H11 0.9500 . ?
C12 N4 1.336(5) . ?
C12 H12 0.9500 . ?
C13 O2 1.283(4) . ?
C13 N5 1.321(5) . ?
C13 C17 1.494(6) . ?
C14 N6 1.265(5) . ?
C14 C20 1.464(6) . ?
C14 H14 0.9500 . ?
C15 N7 1.351(5) . ?
C15 C16 1.371(6) . ?
C15 H15 0.9500 . ?
C16 C17 1.391(6) . ?
C16 H16 0.9500 . ?
C17 C18 1.392(5) . ?
C18 C19 1.379(6) . ?
C18 H18 0.9500 . ?
C19 N7 1.345(5) . ?
C19 H19 0.9500 . ?
C20 N8 1.358(5) . ?
C20 C21 1.382(6) . ?
C21 C22 1.386(6) . ?
C21 H21 0.9500 . ?
C22 C23 1.370(6) . ?
C22 H22 0.9500 . ?
C23 C24 1.378(6) . ?
C23 H23 0.9500 . ?
C24 N8 1.338(5) . ?
C24 H24 0.9500 . ?
Cu1 N2 1.942(3) . ?
Cu1 O1 1.957(3) . ?
Cu1 N7 1.994(3) 1_556 ?
Cu1 N4 2.039(3) . ?
Cu1 O3 2.288(3) . ?
Cu2 N6 1.939(3) . ?
Cu2 O2 1.974(3) . ?
Cu2 N3 2.014(3) . ?
Cu2 N8 2.060(4) . ?
Cu2 O6 2.236(3) . ?
N1 N2 1.383(4) . ?
N5 N6 1.370(4) . ?
N7 Cu1 1.995(3) 1_554 ?
N9 O4 1.244(4) . ?
N9 O5 1.244(4) . ?
N9 O3 1.266(4) . ?
N10 O8 1.232(5) . ?
N10 O7 1.238(4) . ?
N10 O6 1.286(4) . ?
